data_4088272
loop_
_publ_author_name
'Frogley, Benjamin J.'
'Dalebrook, Andrew F.'
'Wright, L. James'

_publ_section_title
;
 Regioselective Nitration and/or Halogenation of Iridabenzofurans through
 Electrophilic Substitution
;
_journal_issue 3
_journal_name_full Organometallics
_journal_page_first 400
_journal_paper_doi 10.1021/acs.organomet.5b00981
_journal_volume 35
_journal_year 2016
_chemical_formula_moiety 'C44 H36 Cl1 Ir N2 O6 P2, 2(C H2 Cl2)'
_chemical_formula_sum 'C46 H40 Cl5 Ir N2 O6 P2'
_chemical_formula_weight 1148.19
_chemical_name_common 'Compound 5'
_space_group_IT_number 14
_space_group_name_Hall '-P 2ybc'
_space_group_name_H-M_alt 'P 1 21/c 1'
_symmetry_cell_setting monoclinic
_symmetry_space_group_name_H-M 'P 1 21/c 1'
_atom_sites_solution_hydrogens geom
_atom_sites_solution_primary direct
_atom_sites_solution_secondary difmap
_audit_creation_method SHELXL-97
_cell_angle_alpha 90.000(5)
_cell_angle_beta 92.866(5)
_cell_angle_gamma 90.000(5)
_cell_formula_units_Z 4
_cell_length_a 15.111(5)
_cell_length_b 15.125(5)
_cell_length_c 19.902(5)
_cell_measurement_reflns_used 83997
_cell_measurement_temperature 99(2)
_cell_measurement_theta_max 27.80
_cell_measurement_theta_min 1.69
_cell_volume 4543(2)
_computing_cell_refinement 'SAINT (Siemens, 1995)'
_computing_data_collection 'SMART (Siemens, 1995)'
_computing_data_reduction SAINT
_computing_molecular_graphics 'Ortep-III (Burnett & Johnson, 1996)'
_computing_publication_material 'SHELXTL (Sheldrick, 2008)'
_computing_structure_refinement 'SHELXL-97 (Sheldrick, 2008)'
_computing_structure_solution 'SHELXS97 (Sheldrick, 2008)'
_diffrn_ambient_temperature 99(2)
_diffrn_measured_fraction_theta_full 0.993
_diffrn_measured_fraction_theta_max 0.993
_diffrn_measurement_device_type 'Siemens SMART CCD'
_diffrn_measurement_method 'Area detector \w scans'
_diffrn_radiation_monochromator graphite
_diffrn_radiation_source 'fine-focus sealed tube'
_diffrn_radiation_type MoK\a
_diffrn_radiation_wavelength 0.71073
_diffrn_reflns_av_R_equivalents 0.0571
_diffrn_reflns_av_sigmaI/netI 0.0351
_diffrn_reflns_limit_h_max 19
_diffrn_reflns_limit_h_min -19
_diffrn_reflns_limit_k_max 18
_diffrn_reflns_limit_k_min -19
_diffrn_reflns_limit_l_max 25
_diffrn_reflns_limit_l_min -26
_diffrn_reflns_number 81413
_diffrn_reflns_theta_full 27.80
_diffrn_reflns_theta_max 27.80
_diffrn_reflns_theta_min 1.69
_exptl_absorpt_coefficient_mu 3.354
_exptl_absorpt_correction_T_max 0.2622
_exptl_absorpt_correction_T_min 0.2071
_exptl_absorpt_correction_type multi-scan
_exptl_absorpt_process_details 'SADABS; Sheldrick, 1996'
_exptl_crystal_colour Red
_exptl_crystal_density_diffrn 1.679
_exptl_crystal_density_method 'not measured'
_exptl_crystal_description Block
_exptl_crystal_F_000 2280
_exptl_crystal_size_max 0.18
_exptl_crystal_size_mid 0.18
_exptl_crystal_size_min 0.18
_refine_diff_density_max 2.250
_refine_diff_density_min -1.411
_refine_diff_density_rms 0.123
_refine_ls_extinction_method none
_refine_ls_goodness_of_fit_ref 1.160
_refine_ls_hydrogen_treatment constr
_refine_ls_matrix_type full
_refine_ls_number_parameters 559
_refine_ls_number_reflns 10667
_refine_ls_number_restraints 0
_refine_ls_restrained_S_all 1.160
_refine_ls_R_factor_all 0.0361
_refine_ls_R_factor_gt 0.0313
_refine_ls_shift/su_max 0.001
_refine_ls_shift/su_mean 0.000
_refine_ls_structure_factor_coef Fsqd
_refine_ls_weighting_details 'calc w=1/[\s^2^(Fo^2^)+(0.0120P)^2^+15.7753P] where P=(Fo^2^+2Fc^2^)/3'
_refine_ls_weighting_scheme calc
_refine_ls_wR_factor_gt 0.0750
_refine_ls_wR_factor_ref 0.0769
_reflns_number_gt 9651
_reflns_number_total 10667
_reflns_threshold_expression >2\s(I)
_cod_data_source_file om5b00981_si_002.cif
_cod_data_source_block Compound_5
_cod_original_sg_symbol_H-M P2(1)/c
_cod_database_code 4088272

loop_
_symmetry_equiv_pos_as_xyz
'x, y, z'
'-x, y+1/2, -z+1/2'
'-x, -y, -z'
'x, -y-1/2, z-1/2'

loop_
_atom_site_label
_atom_site_type_symbol
_atom_site_fract_x
_atom_site_fract_y
_atom_site_fract_z
_atom_site_U_iso_or_equiv
_atom_site_adp_type
_atom_site_occupancy
_atom_site_symmetry_multiplicity
_atom_site_calc_flag
_atom_site_refinement_flags
C1 C 0.7588(2) 0.3670(3) 0.88019(18) 0.0187(7) Uani 1 1 d .
H1 H 0.7570 0.4244 0.8634 0.022 Uiso 1 1 calc R
C2 C 0.7570(2) 0.3569(3) 0.94785(18) 0.0208(7) Uani 1 1 d .
C3 C 0.7642(2) 0.2760(3) 0.98449(19) 0.0243(8) Uani 1 1 d .
H3 H 0.7627 0.2794 1.0311 0.029 Uiso 1 1 calc R
C4 C 0.7732(2) 0.1943(3) 0.95726(18) 0.0217(8) Uani 1 1 d .
H4 H 0.7794 0.1465 0.9865 0.026 Uiso 1 1 calc R
C5 C 0.7739(2) 0.1767(2) 0.88609(17) 0.0162(7) Uani 1 1 d .
C6 C 0.7768(2) 0.0920(2) 0.86017(18) 0.0187(7) Uani 1 1 d .
C7 C 0.7726(2) 0.0827(2) 0.78755(18) 0.0188(7) Uani 1 1 d .
C8 C 0.7685(4) -0.0015(3) 0.6884(2) 0.0406(12) Uani 1 1 d .
H8A H 0.7715 -0.0621 0.6745 0.061 Uiso 1 1 calc R
H8B H 0.8162 0.0311 0.6700 0.061 Uiso 1 1 calc R
H8C H 0.7129 0.0235 0.6724 0.061 Uiso 1 1 calc R
C10 C 0.5675(2) 0.1591(2) 0.83840(18) 0.0175(7) Uani 1 1 d .
C11 C 0.5727(2) 0.1458(3) 0.90817(19) 0.0221(8) Uani 1 1 d .
H11 H 0.5897 0.1920 0.9368 0.026 Uiso 1 1 calc R
C12 C 0.5525(3) 0.0639(3) 0.9346(2) 0.0275(9) Uani 1 1 d .
H12 H 0.5572 0.0551 0.9809 0.033 Uiso 1 1 calc R
C13 C 0.5257(3) -0.0043(3) 0.8928(2) 0.0339(10) Uani 1 1 d .
H13 H 0.5119 -0.0590 0.9109 0.041 Uiso 1 1 calc R
C14 C 0.5191(3) 0.0084(3) 0.8238(2) 0.0357(10) Uani 1 1 d .
H14 H 0.5005 -0.0378 0.7956 0.043 Uiso 1 1 calc R
C15 C 0.5401(3) 0.0898(3) 0.7966(2) 0.0241(8) Uani 1 1 d .
H15 H 0.5358 0.0979 0.7503 0.029 Uiso 1 1 calc R
C16 C 0.5589(2) 0.2612(2) 0.71797(18) 0.0175(7) Uani 1 1 d .
C17 C 0.6083(3) 0.2377(3) 0.66319(18) 0.0209(7) Uani 1 1 d .
H17 H 0.6687 0.2267 0.6693 0.025 Uiso 1 1 calc R
C18 C 0.5664(3) 0.2308(3) 0.59931(19) 0.0243(8) Uani 1 1 d .
H18 H 0.5991 0.2147 0.5629 0.029 Uiso 1 1 calc R
C19 C 0.4771(3) 0.2478(3) 0.5896(2) 0.0261(8) Uani 1 1 d .
H19 H 0.4498 0.2429 0.5469 0.031 Uiso 1 1 calc R
C20 C 0.4278(3) 0.2720(3) 0.6435(2) 0.0267(8) Uani 1 1 d .
H20 H 0.3676 0.2840 0.6370 0.032 Uiso 1 1 calc R
C21 C 0.4688(3) 0.2785(3) 0.7075(2) 0.0226(8) Uani 1 1 d .
H21 H 0.4356 0.2946 0.7437 0.027 Uiso 1 1 calc R
C22 C 0.5488(2) 0.3504(2) 0.84573(17) 0.0171(7) Uani 1 1 d .
C23 C 0.4766(3) 0.3341(3) 0.8854(2) 0.0254(8) Uani 1 1 d .
H23 H 0.4563 0.2766 0.8909 0.030 Uiso 1 1 calc R
C24 C 0.4354(3) 0.4042(3) 0.9167(2) 0.0296(9) Uani 1 1 d .
H24 H 0.3871 0.3934 0.9426 0.036 Uiso 1 1 calc R
C25 C 0.4657(3) 0.4896(3) 0.9095(2) 0.0290(9) Uani 1 1 d .
H25 H 0.4389 0.5359 0.9316 0.035 Uiso 1 1 calc R
C26 C 0.5359(3) 0.5064(3) 0.8693(2) 0.0258(8) Uani 1 1 d .
H26 H 0.5556 0.5641 0.8639 0.031 Uiso 1 1 calc R
C27 C 0.5767(2) 0.4374(2) 0.83724(19) 0.0208(7) Uani 1 1 d .
H27 H 0.6233 0.4492 0.8097 0.025 Uiso 1 1 calc R
C28 C 0.9638(2) 0.2879(2) 0.72755(18) 0.0182(7) Uani 1 1 d .
C29 C 0.9168(3) 0.2572(3) 0.67043(19) 0.0226(8) Uani 1 1 d .
H29 H 0.8593 0.2361 0.6736 0.027 Uiso 1 1 calc R
C30 C 0.9557(3) 0.2579(3) 0.60850(19) 0.0245(8) Uani 1 1 d .
H30 H 0.9239 0.2377 0.5703 0.029 Uiso 1 1 calc R
C31 C 1.0418(3) 0.2888(3) 0.6035(2) 0.0271(9) Uani 1 1 d .
H31 H 1.0680 0.2881 0.5622 0.032 Uiso 1 1 calc R
C32 C 1.0880(3) 0.3203(3) 0.6598(2) 0.0287(9) Uani 1 1 d .
H32 H 1.1453 0.3417 0.6563 0.034 Uiso 1 1 calc R
C33 C 1.0499(3) 0.3205(3) 0.7219(2) 0.0253(8) Uani 1 1 d .
H33 H 1.0814 0.3423 0.7596 0.030 Uiso 1 1 calc R
C34 C 0.9777(2) 0.1784(2) 0.84368(18) 0.0179(7) Uani 1 1 d .
C35 C 0.9831(2) 0.1616(3) 0.91297(18) 0.0198(7) Uani 1 1 d .
H35 H 0.9586 0.2015 0.9423 0.024 Uiso 1 1 calc R
C36 C 1.0247(3) 0.0856(3) 0.93828(19) 0.0230(8) Uani 1 1 d .
H36 H 1.0285 0.0754 0.9844 0.028 Uiso 1 1 calc R
C37 C 1.0606(3) 0.0252(3) 0.8949(2) 0.0279(9) Uani 1 1 d .
H37 H 1.0890 -0.0252 0.9119 0.033 Uiso 1 1 calc R
C38 C 1.0539(3) 0.0401(3) 0.8263(2) 0.0312(9) Uani 1 1 d .
H38 H 1.0765 -0.0012 0.7971 0.037 Uiso 1 1 calc R
C39 C 1.0136(3) 0.1165(3) 0.8005(2) 0.0245(8) Uani 1 1 d .
H39 H 1.0105 0.1264 0.7543 0.029 Uiso 1 1 calc R
C40 C 0.9721(2) 0.3695(2) 0.85833(17) 0.0173(7) Uani 1 1 d .
C41 C 0.9346(3) 0.4536(3) 0.84829(19) 0.0213(7) Uani 1 1 d .
H41 H 0.8853 0.4606 0.8189 0.026 Uiso 1 1 calc R
C42 C 0.9708(3) 0.5263(3) 0.8819(2) 0.0252(8) Uani 1 1 d .
H42 H 0.9456 0.5819 0.8751 0.030 Uiso 1 1 calc R
C43 C 1.0443(3) 0.5163(3) 0.9256(2) 0.0279(9) Uani 1 1 d .
H43 H 1.0677 0.5650 0.9488 0.033 Uiso 1 1 calc R
C44 C 1.0831(3) 0.4340(3) 0.9350(2) 0.0280(9) Uani 1 1 d .
H44 H 1.1330 0.4278 0.9639 0.034 Uiso 1 1 calc R
C45 C 1.0477(3) 0.3606(3) 0.90125(19) 0.0226(8) Uani 1 1 d .
H45 H 1.0743 0.3055 0.9073 0.027 Uiso 1 1 calc R
C46 C 0.2798(4) 0.1287(3) 0.7715(3) 0.0432(12) Uani 1 1 d .
H46A H 0.2470 0.0864 0.7971 0.052 Uiso 1 1 calc R
H46B H 0.3425 0.1161 0.7791 0.052 Uiso 1 1 calc R
C47 C 0.2391(3) 0.1649(3) 0.9690(3) 0.0365(10) Uani 1 1 d .
H47A H 0.2009 0.1657 0.9284 0.044 Uiso 1 1 calc R
H47B H 0.2116 0.1277 1.0017 0.044 Uiso 1 1 calc R
N N 0.7439(2) 0.4373(3) 0.98787(17) 0.0287(8) Uani 1 1 d .
N2 N 0.7806(2) 0.0117(2) 0.90119(16) 0.0232(7) Uani 1 1 d .
O1 O 0.76791(17) 0.15037(17) 0.75125(12) 0.0178(5) Uani 1 1 d .
O2 O 0.7759(2) 0.00335(18) 0.76171(13) 0.0257(6) Uani 1 1 d .
O3 O 0.7350(2) 0.4283(2) 1.04896(15) 0.0408(8) Uani 1 1 d .
O4 O 0.7416(2) 0.5098(2) 0.96036(16) 0.0369(7) Uani 1 1 d .
O5 O 0.7358(2) -0.05117(19) 0.88280(15) 0.0300(6) Uani 1 1 d .
O6 O 0.8284(2) 0.0123(2) 0.95334(16) 0.0370(7) Uani 1 1 d .
P1 P 0.60754(6) 0.26211(6) 0.80417(4) 0.01475(17) Uani 1 1 d .
P2 P 0.92102(6) 0.27729(6) 0.81138(4) 0.01506(17) Uani 1 1 d .
Cl1 Cl 0.75601(6) 0.38365(6) 0.72625(4) 0.01989(17) Uani 1 1 d .
Cl2 Cl 0.24983(8) 0.27357(9) 1.00118(7) 0.0446(3) Uani 1 1 d .
Cl3 Cl 0.25019(8) 0.11650(8) 0.68518(6) 0.0417(3) Uani 1 1 d .
Cl4 Cl 0.25774(9) 0.23634(9) 0.79999(7) 0.0446(3) Uani 1 1 d .
Cl5 Cl 0.34330(8) 0.11975(9) 0.95055(6) 0.0432(3) Uani 1 1 d .
Ir Ir 0.764833(8) 0.270239(9) 0.814871(6) 0.01357(5) Uani 1 1 d .

loop_
_atom_site_aniso_label
_atom_site_aniso_U_11
_atom_site_aniso_U_22
_atom_site_aniso_U_33
_atom_site_aniso_U_23
_atom_site_aniso_U_13
_atom_site_aniso_U_12
C1 0.0111(16) 0.0228(19) 0.0222(17) -0.0056(14) 0.0002(13) -0.0007(13)
C2 0.0149(17) 0.026(2) 0.0217(18) -0.0101(15) 0.0000(14) 0.0000(14)
C3 0.0180(18) 0.039(2) 0.0158(17) -0.0052(15) -0.0001(14) -0.0016(16)
C4 0.0221(18) 0.028(2) 0.0146(16) 0.0045(14) -0.0004(14) 0.0008(15)
C5 0.0119(15) 0.0200(18) 0.0166(16) -0.0004(13) -0.0006(12) 0.0000(13)
C6 0.0199(17) 0.0177(18) 0.0185(17) 0.0062(13) 0.0014(14) 0.0024(14)
C7 0.0179(17) 0.0164(18) 0.0222(18) -0.0016(14) 0.0030(14) 0.0010(14)
C8 0.073(4) 0.027(2) 0.022(2) -0.0074(17) 0.011(2) 0.002(2)
C10 0.0156(16) 0.0141(17) 0.0228(17) 0.0029(13) 0.0014(13) -0.0002(13)
C11 0.0215(18) 0.0208(19) 0.0240(18) 0.0008(14) 0.0026(15) -0.0002(15)
C12 0.032(2) 0.025(2) 0.027(2) 0.0096(16) 0.0095(17) 0.0035(17)
C13 0.047(3) 0.017(2) 0.039(2) 0.0051(17) 0.013(2) -0.0022(18)
C14 0.051(3) 0.021(2) 0.035(2) -0.0032(17) 0.006(2) -0.009(2)
C15 0.033(2) 0.0178(19) 0.0219(18) -0.0011(14) 0.0014(16) 0.0000(16)
C16 0.0197(17) 0.0129(16) 0.0195(16) 0.0022(13) -0.0020(13) -0.0022(13)
C17 0.0195(18) 0.0223(19) 0.0205(17) 0.0017(14) -0.0027(14) 0.0004(15)
C18 0.028(2) 0.025(2) 0.0197(18) 0.0018(15) -0.0010(15) -0.0019(16)
C19 0.031(2) 0.023(2) 0.0233(19) 0.0028(14) -0.0100(16) -0.0025(16)
C20 0.0205(19) 0.026(2) 0.033(2) 0.0023(17) -0.0074(16) 0.0020(16)
C21 0.0196(18) 0.021(2) 0.0270(19) 0.0014(15) 0.0001(15) -0.0018(15)
C22 0.0154(16) 0.0168(17) 0.0188(16) -0.0027(13) -0.0012(13) 0.0020(13)
C23 0.0226(19) 0.022(2) 0.032(2) 0.0033(15) 0.0065(16) 0.0010(15)
C24 0.028(2) 0.027(2) 0.035(2) -0.0003(17) 0.0126(18) 0.0055(17)
C25 0.032(2) 0.022(2) 0.033(2) -0.0053(16) 0.0051(17) 0.0096(17)
C26 0.025(2) 0.0166(19) 0.035(2) -0.0021(15) -0.0042(16) 0.0045(15)
C27 0.0207(18) 0.0155(18) 0.0261(18) 0.0013(14) 0.0001(15) 0.0003(14)
C28 0.0180(17) 0.0189(18) 0.0178(16) 0.0024(13) 0.0026(13) 0.0002(13)
C29 0.0205(18) 0.025(2) 0.0223(18) 0.0013(14) 0.0014(15) -0.0008(15)
C30 0.030(2) 0.027(2) 0.0169(17) 0.0017(14) -0.0006(15) 0.0021(16)
C31 0.030(2) 0.028(2) 0.0238(19) 0.0071(15) 0.0085(16) 0.0040(17)
C32 0.023(2) 0.033(2) 0.030(2) 0.0035(17) 0.0060(16) -0.0054(17)
C33 0.0202(19) 0.030(2) 0.0253(19) -0.0008(16) 0.0025(15) -0.0027(16)
C34 0.0147(16) 0.0172(18) 0.0216(17) 0.0011(13) 0.0001(13) -0.0013(13)
C35 0.0170(17) 0.0210(19) 0.0212(17) 0.0010(14) 0.0004(14) 0.0006(14)
C36 0.0240(19) 0.023(2) 0.0213(18) 0.0044(14) -0.0025(15) -0.0006(15)
C37 0.028(2) 0.0169(19) 0.038(2) 0.0025(16) -0.0014(17) 0.0035(16)
C38 0.037(2) 0.022(2) 0.035(2) -0.0043(17) 0.0044(19) 0.0078(18)
C39 0.030(2) 0.022(2) 0.0214(18) 0.0015(14) 0.0008(15) 0.0042(16)
C40 0.0172(17) 0.0174(18) 0.0173(16) -0.0010(13) 0.0017(13) -0.0024(13)
C41 0.0192(18) 0.0214(19) 0.0232(18) 0.0012(14) -0.0002(14) -0.0030(14)
C42 0.024(2) 0.0191(19) 0.032(2) -0.0014(15) 0.0028(16) -0.0002(15)
C43 0.029(2) 0.024(2) 0.030(2) -0.0085(16) 0.0004(17) -0.0053(17)
C44 0.022(2) 0.033(2) 0.028(2) -0.0038(16) -0.0077(16) -0.0021(17)
C45 0.0216(19) 0.022(2) 0.0238(18) 0.0008(14) -0.0039(15) 0.0009(15)
C46 0.045(3) 0.032(3) 0.051(3) -0.002(2) -0.004(2) 0.006(2)
C47 0.027(2) 0.035(3) 0.047(3) 0.012(2) 0.0006(19) -0.0016(19)
N 0.0193(16) 0.038(2) 0.0282(18) -0.0173(15) 0.0006(13) -0.0025(15)
N2 0.0242(17) 0.0238(18) 0.0218(16) 0.0058(13) 0.0035(13) 0.0058(14)
O1 0.0209(13) 0.0165(13) 0.0159(11) 0.0009(9) 0.0018(10) -0.0006(10)
O2 0.0407(17) 0.0153(13) 0.0211(13) -0.0027(10) 0.0026(12) 0.0031(12)
O3 0.0439(19) 0.051(2) 0.0283(16) -0.0203(14) 0.0107(14) -0.0075(16)
O4 0.0431(19) 0.0271(17) 0.0396(18) -0.0148(14) -0.0073(14) 0.0058(14)
O5 0.0311(16) 0.0232(15) 0.0359(16) 0.0063(12) 0.0048(13) -0.0017(12)
O6 0.0333(17) 0.0400(19) 0.0365(17) 0.0177(14) -0.0090(14) -0.0023(14)
P1 0.0154(4) 0.0125(4) 0.0162(4) 0.0007(3) 0.0001(3) 0.0002(3)
P2 0.0153(4) 0.0152(4) 0.0146(4) -0.0001(3) -0.0004(3) 0.0006(3)
Cl1 0.0209(4) 0.0182(4) 0.0204(4) 0.0045(3) -0.0003(3) -0.0014(3)
Cl2 0.0333(6) 0.0437(7) 0.0564(7) -0.0009(6) -0.0018(5) 0.0047(5)
Cl3 0.0467(7) 0.0343(6) 0.0441(6) -0.0025(5) 0.0003(5) -0.0053(5)
Cl4 0.0486(7) 0.0386(7) 0.0463(7) -0.0066(5) -0.0009(5) 0.0075(5)
Cl5 0.0357(6) 0.0445(7) 0.0495(7) 0.0065(5) 0.0021(5) 0.0103(5)
Ir 0.01382(7) 0.01378(7) 0.01301(7) 0.00008(5) -0.00021(4) 0.00010(5)

loop_
_atom_type_symbol
_atom_type_description
_atom_type_scat_dispersion_real
_atom_type_scat_dispersion_imag
_atom_type_scat_source
C C 0.0033 0.0016 'International Tables Vol C Tables 4.2.6.8 and 6.1.1.4'
H H 0.0000 0.0000 'International Tables Vol C Tables 4.2.6.8 and 6.1.1.4'
N N 0.0061 0.0033 'International Tables Vol C Tables 4.2.6.8 and 6.1.1.4'
O O 0.0106 0.0060 'International Tables Vol C Tables 4.2.6.8 and 6.1.1.4'
P P 0.1023 0.0942 'International Tables Vol C Tables 4.2.6.8 and 6.1.1.4'
Cl Cl 0.1484 0.1585 'International Tables Vol C Tables 4.2.6.8 and 6.1.1.4'
Ir Ir -1.4442 7.9887 'International Tables Vol C Tables 4.2.6.8 and 6.1.1.4'

loop_
_geom_angle_atom_site_label_1
_geom_angle_atom_site_label_2
_geom_angle_atom_site_label_3
_geom_angle
C2 C1 Ir 125.3(3)
C1 C2 C3 126.8(3)
C1 C2 N 117.0(4)
C3 C2 N 116.2(3)
C4 C3 C2 125.7(3)
C3 C4 C5 124.5(4)
C6 C5 C4 122.7(3)
C6 C5 Ir 113.1(2)
C4 C5 Ir 124.1(3)
C5 C6 C7 117.5(3)
C5 C6 N2 124.2(3)
C7 C6 N2 118.3(3)
O1 C7 O2 121.7(3)
O1 C7 C6 119.6(3)
O2 C7 C6 118.7(3)
C15 C10 C11 119.0(3)
C15 C10 P1 121.2(3)
C11 C10 P1 119.4(3)
C12 C11 C10 120.2(4)
C13 C12 C11 120.3(4)
C12 C13 C14 120.1(4)
C13 C14 C15 120.1(4)
C14 C15 C10 120.3(4)
C21 C16 C17 119.2(3)
C21 C16 P1 118.8(3)
C17 C16 P1 121.9(3)
C18 C17 C16 119.6(4)
C19 C18 C17 120.7(4)
C18 C19 C20 120.1(4)
C19 C20 C21 119.7(4)
C20 C21 C16 120.7(4)
C27 C22 C23 118.9(3)
C27 C22 P1 118.6(3)
C23 C22 P1 122.4(3)
C24 C23 C22 119.8(4)
C25 C24 C23 120.5(4)
C24 C25 C26 120.0(4)
C25 C26 C27 120.1(4)
C26 C27 C22 120.7(4)
C29 C28 C33 119.4(3)
C29 C28 P2 121.8(3)
C33 C28 P2 118.5(3)
C28 C29 C30 120.0(4)
C31 C30 C29 120.3(4)
C32 C31 C30 119.7(4)
C31 C32 C33 120.6(4)
C32 C33 C28 119.9(4)
C39 C34 C35 118.6(3)
C39 C34 P2 121.4(3)
C35 C34 P2 119.9(3)
C36 C35 C34 120.6(3)
C37 C36 C35 120.2(4)
C38 C37 C36 119.7(4)
C37 C38 C39 120.6(4)
C38 C39 C34 120.3(4)
C45 C40 C41 119.1(3)
C45 C40 P2 123.4(3)
C41 C40 P2 117.5(3)
C42 C41 C40 120.3(4)
C41 C42 C43 120.1(4)
C44 C43 C42 120.2(4)
C43 C44 C45 120.2(4)
C44 C45 C40 120.1(4)
Cl4 C46 Cl3 111.6(3)
Cl2 C47 Cl5 111.6(3)
O4 N O3 122.4(4)
O4 N C2 119.9(3)
O3 N C2 117.7(4)
O5 N2 O6 123.6(3)
O5 N2 C6 118.5(3)
O6 N2 C6 117.9(3)
C7 O1 Ir 110.0(2)
C7 O2 C8 115.9(3)
C10 P1 C22 106.23(17)
C10 P1 C16 102.65(17)
C22 P1 C16 104.41(16)
C10 P1 Ir 111.16(12)
C22 P1 Ir 115.33(12)
C16 P1 Ir 115.86(12)
C34 P2 C28 102.28(16)
C34 P2 C40 105.43(17)
C28 P2 C40 103.89(17)
C34 P2 Ir 113.83(12)
C28 P2 Ir 115.46(12)
C40 P2 Ir 114.57(12)
C1 Ir C5 93.55(15)
C1 Ir O1 173.11(13)
C5 Ir O1 79.83(12)
C1 Ir P2 93.76(10)
C5 Ir P2 91.14(10)
O1 Ir P2 88.32(7)
C1 Ir P1 91.05(10)
C5 Ir P1 93.39(10)
O1 Ir P1 87.47(7)
P2 Ir P1 173.18(3)
C1 Ir Cl1 87.27(12)
C5 Ir Cl1 178.88(10)
O1 Ir Cl1 99.38(7)
P2 Ir Cl1 88.04(3)
P1 Ir Cl1 87.35(3)

loop_
_geom_bond_atom_site_label_1
_geom_bond_atom_site_label_2
_geom_bond_distance
C1 C2 1.357(5)
C1 Ir 1.963(4)
C2 C3 1.426(6)
C2 N 1.473(5)
C3 C4 1.359(6)
C4 C5 1.442(5)
C5 C6 1.382(5)
C5 Ir 2.003(4)
C6 C7 1.450(5)
C6 N2 1.463(5)
C7 O1 1.252(4)
C7 O2 1.308(4)
C8 O2 1.460(5)
C10 C15 1.388(5)
C10 C11 1.401(5)
C10 P1 1.817(4)
C11 C12 1.385(5)
C12 C13 1.374(6)
C13 C14 1.386(6)
C14 C15 1.388(6)
C16 C21 1.393(5)
C16 C17 1.397(5)
C16 P1 1.832(4)
C17 C18 1.395(5)
C18 C19 1.378(6)
C19 C20 1.385(6)
C20 C21 1.391(6)
C22 C27 1.394(5)
C22 C23 1.400(5)
C22 P1 1.825(4)
C23 C24 1.392(6)
C24 C25 1.381(6)
C25 C26 1.382(6)
C26 C27 1.385(5)
C28 C29 1.390(5)
C28 C33 1.400(5)
C28 P2 1.826(4)
C29 C30 1.392(5)
C30 C31 1.391(6)
C31 C32 1.377(6)
C32 C33 1.389(5)
C34 C39 1.399(5)
C34 C35 1.401(5)
C34 P2 1.824(4)
C35 C36 1.392(5)
C36 C37 1.386(6)
C37 C38 1.383(6)
C38 C39 1.393(6)
C40 C45 1.398(5)
C40 C41 1.403(5)
C40 P2 1.828(4)
C41 C42 1.385(5)
C42 C43 1.385(6)
C43 C44 1.384(6)
C44 C45 1.391(6)
C46 Cl4 1.761(5)
C46 Cl3 1.763(5)
C47 Cl2 1.768(5)
C47 Cl5 1.771(5)
N O4 1.226(5)
N O3 1.238(5)
N2 O5 1.213(5)
N2 O6 1.235(4)
O1 Ir 2.213(3)
P1 Ir 2.3789(12)
P2 Ir 2.3670(12)
Cl1 Ir 2.4591(10)
